data_7700416
loop_
_publ_author_name
'Ko\<renkov\'a, Monika'
'Hejda, Martin'
'Jir\'asko, Robert'
'Block, Theresa'
'Uhl\'ik, Filip'
'Jambor, Roman'
'R\%u\<Zi\<cka, Ale\<s'
'P\"ottgen, Rainer'
'Dost\'al, Libor'

_publ_section_title
;
 Antimony(i) \\rightarrow Pd(ii) complexes with the (\m-Sb)Pd<sub>2</sub>
 coordination framework.
;
_journal_issue 31
_journal_name_full 'Dalton transactions (Cambridge, England : 2003)'
_journal_page_first 11912
_journal_page_last 11920
_journal_paper_doi 10.1039/c9dt02340b
_journal_volume 48
_journal_year 2019
_chemical_formula_moiety 'C26 H33 F6 N2 O4 Pd2 Sb, C6 H6'
_chemical_formula_sum 'C32 H39 F6 N2 O4 Pd2 Sb'
_chemical_formula_weight 964.20
_space_group_crystal_system orthorhombic
_space_group_IT_number 29
_space_group_name_Hall 'P 2c -2ac'
_space_group_name_H-M_alt 'P c a 21'
_symmetry_space_group_name_Hall 'P 2c -2ac'
_symmetry_space_group_name_H-M 'P c a 21'
_atom_sites_solution_hydrogens geom
_audit_creation_method 'APEX3 v2016.5-0'
_audit_update_record
;
2019-04-05 deposited with the CCDC.    2019-07-01 downloaded from the CCDC.
;
_cell_angle_alpha 90
_cell_angle_beta 90
_cell_angle_gamma 90
_cell_formula_units_Z 4
_cell_length_a 18.3001(13)
_cell_length_b 10.5868(6)
_cell_length_c 18.5561(14)
_cell_measurement_reflns_used 31675
_cell_measurement_temperature 150(2)
_cell_measurement_theta_max 27.9
_cell_measurement_theta_min 1
_cell_volume 3595.0(4)
_computing_cell_refinement 'APEX3 v2016.5-0 (Bruker AXS)'
_computing_data_collection 'Bruker Instrument Service vV6.2.3'
_computing_data_reduction 'SAINT V8.37A (Bruker AXS Inc., 2015)'
_computing_molecular_graphics 'Platon (Spek, 2009)'
_computing_publication_material 'Platon (Spek, 2009)'
_computing_structure_refinement 'SHELXL-2014/7 (Sheldrick, 2014)'
_computing_structure_solution 'XT, VERSION 2014/5'
_diffrn_ambient_temperature 150(2)
_diffrn_detector_area_resol_mean 10.4167
_diffrn_measured_fraction_theta_full 0.998
_diffrn_measured_fraction_theta_max 0.967
_diffrn_measurement_device_type 'Bruker D8 - Venture'
_diffrn_measurement_method '\f and \w scans to fill the Ewald sphere'
_diffrn_radiation_type MoK\a
_diffrn_radiation_wavelength 0.71073
_diffrn_reflns_av_R_equivalents 0.1584
_diffrn_reflns_av_unetI/netI 0.1340
_diffrn_reflns_Laue_measured_fraction_full 0.998
_diffrn_reflns_Laue_measured_fraction_max 0.967
_diffrn_reflns_limit_h_max 24
_diffrn_reflns_limit_h_min -19
_diffrn_reflns_limit_k_max 13
_diffrn_reflns_limit_k_min -13
_diffrn_reflns_limit_l_max 23
_diffrn_reflns_limit_l_min -23
_diffrn_reflns_number 30074
_diffrn_reflns_point_group_measured_fraction_full 0.974
_diffrn_reflns_point_group_measured_fraction_max 0.941
_diffrn_reflns_theta_full 25.242
_diffrn_reflns_theta_max 27.901
_diffrn_reflns_theta_min 2.479
_diffrn_source 'sealed X-ray tube'
_exptl_absorpt_coefficient_mu 1.804
_exptl_absorpt_correction_T_max 0.7456
_exptl_absorpt_correction_T_min 0.4659
_exptl_absorpt_correction_type multi-scan
_exptl_absorpt_process_details
;
SADABS-2016/2 - Bruker AXS area detector
scaling and absorption correction
;
_exptl_crystal_colour 'dark yellow'
_exptl_crystal_density_diffrn 1.781
_exptl_crystal_description block
_exptl_crystal_F_000 1896
_exptl_crystal_size_max 0.20
_exptl_crystal_size_mid 0.08
_exptl_crystal_size_min 0.07
_refine_diff_density_max 0.715
_refine_diff_density_min -0.816
_refine_diff_density_rms 0.169
_refine_ls_abs_structure_details
;
 Flack x determined using 1991 quotients [(I+)-(I-)]/[(I+)+(I-)]
 (Parsons and Flack (2004), Acta Cryst. A60, s61).
;
_refine_ls_abs_structure_Flack 0.01(3)
_refine_ls_extinction_method none
_refine_ls_goodness_of_fit_ref 1.009
_refine_ls_hydrogen_treatment constr
_refine_ls_matrix_type full
_refine_ls_number_parameters 473
_refine_ls_number_reflns 8073
_refine_ls_number_restraints 551
_refine_ls_restrained_S_all 0.998
_refine_ls_R_factor_all 0.1108
_refine_ls_R_factor_gt 0.0577
_refine_ls_shift/su_max 0.000
_refine_ls_shift/su_mean 0.000
_refine_ls_structure_factor_coef Fsqd
_refine_ls_weighting_details 'w=1/[\s^2^(Fo^2^)+(0.0227P)^2^] where P=(Fo^2^+2Fc^2^)/3'
_refine_ls_weighting_scheme calc
_refine_ls_wR_factor_gt 0.0745
_refine_ls_wR_factor_ref 0.0856
_reflns_Friedel_coverage 0.887
_reflns_Friedel_fraction_full 0.949
_reflns_Friedel_fraction_max 0.913
_reflns_number_gt 5563
_reflns_number_total 8073
_reflns_threshold_expression 'I > 2\s(I)'
_cod_data_source_file c9dt02340b2.cif
_cod_data_source_block ld181210Sb2
_cod_depositor_comments 'Adding full bibliography for 7700416--7700419.cif.'
_cod_database_code 7700416
_shelx_space_group_comment
;
The symmetry employed for this shelxl refinement is uniquely defined
by the following loop, which should always be used as a source of
symmetry information in preference to the above space-group names.
They are only intended as comments.
;
_exptl_absorpt_special_details
;
The ratio of minimum to maximum
apparent transmission was 0.625
;
_shelxl_version_number 2013-4

loop_
_space_group_symop_operation_xyz
'x, y, z'
'-x, -y, z+1/2'
'x+1/2, -y, z'
'-x+1/2, y, z+1/2'

loop_
_atom_site_label
_atom_site_type_symbol
_atom_site_fract_x
_atom_site_fract_y
_atom_site_fract_z
_atom_site_U_iso_or_equiv
_atom_site_adp_type
_atom_site_occupancy
_atom_site_site_symmetry_order
_atom_site_calc_flag
_atom_site_refinement_flags_posn
_atom_site_refinement_flags_adp
_atom_site_refinement_flags_occupancy
_atom_site_disorder_assembly
_atom_site_disorder_group
Sb1 Sb 0.39295(4) 0.81576(6) 0.47756(4) 0.01731(16) Uani 1 1 d . U . . .
Pd1 Pd 0.30659(5) 0.78085(8) 0.36734(4) 0.0228(2) Uani 1 1 d . U . . .
O1 O 0.3241(5) 0.9681(7) 0.3284(4) 0.030(2) Uani 1 1 d . U . . .
N1 N 0.5057(5) 0.7514(7) 0.4235(4) 0.0162(19) Uani 1 1 d . U . . .
C1 C 0.4518(6) 0.9809(9) 0.4577(5) 0.015(2) Uani 1 1 d . U . . .
O2 O 0.2094(5) 1.0270(8) 0.3476(6) 0.054(3) Uani 1 1 d . U . . .
N2 N 0.3199(6) 0.9868(8) 0.5211(5) 0.021(2) Uani 1 1 d . U . . .
Pd2 Pd 0.41885(5) 0.72765(8) 0.60662(4) 0.0226(2) Uani 1 1 d . U . . .
C2 C 0.5187(7) 0.9736(9) 0.4236(5) 0.016(2) Uani 1 1 d . U . . .
O3 O 0.3230(5) 0.6234(7) 0.6176(4) 0.032(2) Uani 1 1 d . U . . .
C3 C 0.5556(7) 1.0830(9) 0.4058(6) 0.023(3) Uani 1 1 d . U . . .
H3 H 0.6012 1.0785 0.3814 0.028 Uiso 1 1 calc R U . . .
C4 C 0.5263(7) 1.1979(10) 0.4234(6) 0.027(3) Uani 1 1 d . U . . .
H4 H 0.5525 1.2729 0.4122 0.032 Uiso 1 1 calc R U . . .
O4 O 0.3555(5) 0.4665(9) 0.5431(5) 0.044(3) Uani 1 1 d . U . . .
C5 C 0.4594(7) 1.2063(10) 0.4571(6) 0.025(3) Uani 1 1 d . U . . .
H5 H 0.4394 1.2865 0.4687 0.031 Uiso 1 1 calc R U . . .
C6 C 0.4214(6) 1.0964(9) 0.4741(7) 0.020(2) Uani 1 1 d . U . . .
C8 C 0.5309(7) 0.6188(10) 0.4100(6) 0.024(3) Uani 1 1 d . U . . .
C7 C 0.5457(7) 0.8469(9) 0.4078(6) 0.021(3) Uani 1 1 d . U . . .
H7 H 0.5922 0.8355 0.3862 0.025 Uiso 1 1 calc R U . . .
C9 C 0.5370(7) 0.5553(9) 0.4867(6) 0.027(3) Uani 1 1 d . U . . .
H9A H 0.5529 0.4674 0.4812 0.040 Uiso 1 1 calc R U . . .
H9B H 0.4893 0.5575 0.5105 0.040 Uiso 1 1 calc R U . . .
H9C H 0.5728 0.6015 0.5158 0.040 Uiso 1 1 calc R U . . .
C10 C 0.4718(8) 0.5545(9) 0.3644(7) 0.038(3) Uani 1 1 d . U . . .
H10A H 0.4667 0.5991 0.3184 0.057 Uiso 1 1 calc R U . . .
H10B H 0.4251 0.5567 0.3903 0.057 Uiso 1 1 calc R U . . .
H10C H 0.4857 0.4665 0.3554 0.057 Uiso 1 1 calc R U . . .
C11 C 0.6028(7) 0.6094(10) 0.3714(7) 0.038(3) Uani 1 1 d . U . . .
H11A H 0.6162 0.5203 0.3658 0.057 Uiso 1 1 calc R U . . .
H11B H 0.6405 0.6530 0.3994 0.057 Uiso 1 1 calc R U . . .
H11C H 0.5986 0.6487 0.3237 0.057 Uiso 1 1 calc R U . . .
C12 C 0.3512(7) 1.0938(10) 0.5087(5) 0.022(3) Uani 1 1 d . U . . .
H12 H 0.3280 1.1704 0.5225 0.026 Uiso 1 1 calc R U . . .
C13 C 0.2499(7) 0.9757(11) 0.5595(6) 0.032(3) Uani 1 1 d D U . . .
C17 C 0.2701(8) 0.5960(11) 0.3979(7) 0.038(4) Uani 1 1 d . U . . .
H17A H 0.2468 0.6535 0.4298 0.046 Uiso 1 1 calc R U . . .
H17B H 0.2984 0.5283 0.4166 0.046 Uiso 1 1 calc R U . . .
C18 C 0.2626(9) 0.6112(13) 0.3228(8) 0.049(4) Uani 1 1 d . U . . .
H18 H 0.2859 0.5535 0.2911 0.059 Uiso 1 1 calc R U . . .
C19 C 0.2213(9) 0.7097(12) 0.2947(7) 0.047(4) Uani 1 1 d . U . . .
H19A H 0.1978 0.7677 0.3261 0.057 Uiso 1 1 calc R U . . .
H19B H 0.2166 0.7191 0.2440 0.057 Uiso 1 1 calc R U . . .
C20 C 0.2704(8) 1.0441(11) 0.3298(6) 0.028(3) Uani 1 1 d . U . . .
C21 C 0.2909(7) 1.1769(12) 0.3068(7) 0.041(3) Uani 1 1 d D U . . .
C25 C 0.3156(8) 0.5235(11) 0.5835(7) 0.031(3) Uani 1 1 d . U . . .
C27 C 0.4775(9) 0.3081(14) 0.6473(7) 0.047(4) Uani 1 1 d . U . . .
H27 H 0.4613 0.3726 0.6155 0.057 Uiso 1 1 calc R U . . .
C28 C 0.4274(9) 0.2317(13) 0.6788(7) 0.048(3) Uani 1 1 d . U . . .
H28 H 0.3768 0.2443 0.6702 0.058 Uiso 1 1 calc R U . . .
C29 C 0.4505(9) 0.1353(13) 0.7235(7) 0.044(3) Uani 1 1 d . U . . .
H29 H 0.4161 0.0809 0.7460 0.053 Uiso 1 1 calc R U . . .
C30 C 0.5244(9) 0.1195(14) 0.7349(7) 0.049(4) Uani 1 1 d . U . . .
H30 H 0.5412 0.0529 0.7650 0.059 Uiso 1 1 calc R U . . .
C31 C 0.5726(9) 0.1973(13) 0.7037(7) 0.049(3) Uani 1 1 d . U . . .
H31 H 0.6234 0.1854 0.7117 0.058 Uiso 1 1 calc R U . . .
C32 C 0.5491(10) 0.2949(14) 0.6599(8) 0.056(4) Uani 1 1 d . U . . .
H32 H 0.5832 0.3518 0.6391 0.067 Uiso 1 1 calc R U . . .
C26 C 0.2427(8) 0.4658(13) 0.5931(8) 0.058(3) Uani 1 1 d D U . . .
C14 C 0.267(11) 0.946(13) 0.639(3) 0.043(6) Uani 0.23(6) 1 d D U P A 1
H14A H 0.2979 0.8711 0.6420 0.065 Uiso 0.23(6) 1 calc R U P A 1
H14B H 0.2209 0.9302 0.6649 0.065 Uiso 0.23(6) 1 calc R U P A 1
H14C H 0.2919 1.0182 0.6611 0.065 Uiso 0.23(6) 1 calc R U P A 1
C15 C 0.208(10) 0.858(12) 0.540(10) 0.033(5) Uani 0.23(6) 1 d D U P A 1
H15A H 0.1552 0.8748 0.5436 0.049 Uiso 0.23(6) 1 calc R U P A 1
H15B H 0.2211 0.7893 0.5725 0.049 Uiso 0.23(6) 1 calc R U P A 1
H15C H 0.2195 0.8336 0.4901 0.049 Uiso 0.23(6) 1 calc R U P A 1
C16 C 0.213(5) 1.102(5) 0.569(6) 0.045(5) Uani 0.23(6) 1 d D U P A 1
H16A H 0.2456 1.1601 0.5945 0.068 Uiso 0.23(6) 1 calc R U P A 1
H16B H 0.1680 1.0907 0.5980 0.068 Uiso 0.23(6) 1 calc R U P A 1
H16C H 0.1999 1.1371 0.5222 0.068 Uiso 0.23(6) 1 calc R U P A 1
C22 C 0.513(2) 0.833(3) 0.6155(15) 0.040(4) Uani 0.59(2) 1 d D U P B 1
H22A H 0.4722 0.8873 0.6172 0.048 Uiso 0.59(2) 1 calc R U P B 1
H22B H 0.5505 0.8459 0.5807 0.048 Uiso 0.59(2) 1 calc R U P B 1
C23 C 0.5189(14) 0.732(2) 0.6645(11) 0.044(5) Uani 0.59(2) 1 d D U P B 1
H23 H 0.5602 0.6775 0.6626 0.053 Uiso 0.59(2) 1 calc R U P B 1
C24 C 0.4648(17) 0.711(3) 0.7158(15) 0.048(5) Uani 0.59(2) 1 d D U P B 1
H24A H 0.4235 0.7655 0.7179 0.057 Uiso 0.59(2) 1 calc R U P B 1
H24B H 0.4691 0.6429 0.7487 0.057 Uiso 0.59(2) 1 calc R U P B 1
F1 F 0.2309(14) 1.234(4) 0.2776(16) 0.049(4) Uani 0.49(3) 1 d D U P C 1
F2 F 0.3169(14) 1.2510(17) 0.3586(12) 0.052(3) Uani 0.49(3) 1 d D U P C 1
F3 F 0.3387(12) 1.1750(16) 0.2507(12) 0.047(3) Uani 0.49(3) 1 d D U P C 1
F4 F 0.2274(14) 0.407(2) 0.6522(11) 0.081(4) Uani 0.519(11) 1 d D U P D 1
F5 F 0.2287(14) 0.380(2) 0.5339(13) 0.081(5) Uani 0.519(11) 1 d D U P D 1
F6 F 0.1872(9) 0.5461(15) 0.5749(11) 0.072(4) Uani 0.519(11) 1 d D U P D 1
F1A F 0.2479(14) 1.231(4) 0.2596(14) 0.049(4) Uani 0.51(3) 1 d D U P C 2
F2A F 0.3589(10) 1.1943(18) 0.2834(14) 0.052(3) Uani 0.51(3) 1 d D U P C 2
F3A F 0.2871(13) 1.2496(16) 0.3702(10) 0.047(3) Uani 0.51(3) 1 d D U P C 2
F6A F 0.2001(11) 0.5225(18) 0.6463(12) 0.072(4) Uani 0.481(11) 1 d D U P D 2
F5A F 0.2033(14) 0.425(3) 0.5389(15) 0.081(5) Uani 0.481(11) 1 d D U P D 2
F4A F 0.2505(14) 0.3475(18) 0.6291(12) 0.081(4) Uani 0.481(11) 1 d D U P D 2
C14A C 0.268(3) 0.972(3) 0.6424(11) 0.043(6) Uani 0.77(6) 1 d D U P A 2
H14D H 0.3051 0.9078 0.6517 0.065 Uiso 0.77(6) 1 calc R U P A 2
H14E H 0.2234 0.9519 0.6695 0.065 Uiso 0.77(6) 1 calc R U P A 2
H14F H 0.2862 1.0550 0.6576 0.065 Uiso 0.77(6) 1 calc R U P A 2
C15A C 0.215(3) 0.855(4) 0.533(3) 0.033(5) Uani 0.77(6) 1 d D U P A 2
H15D H 0.2010 0.8641 0.4826 0.049 Uiso 0.77(6) 1 calc R U P A 2
H15E H 0.1718 0.8360 0.5623 0.049 Uiso 0.77(6) 1 calc R U P A 2
H15F H 0.2503 0.7851 0.5378 0.049 Uiso 0.77(6) 1 calc R U P A 2
C16A C 0.1983(13) 1.082(2) 0.5371(18) 0.045(5) Uani 0.77(6) 1 d D U P A 2
H16D H 0.1988 1.0907 0.4845 0.068 Uiso 0.77(6) 1 calc R U P A 2
H16E H 0.2144 1.1616 0.5591 0.068 Uiso 0.77(6) 1 calc R U P A 2
H16F H 0.1486 1.0625 0.5533 0.068 Uiso 0.77(6) 1 calc R U P A 2
C23A C 0.487(2) 0.787(3) 0.6972(17) 0.044(5) Uani 0.41(2) 1 d D U P B 2
H23A H 0.4819 0.8462 0.7352 0.053 Uiso 0.41(2) 1 calc R U P B 2
C24A C 0.469(3) 0.661(3) 0.708(2) 0.048(5) Uani 0.41(2) 1 d D U P B 2
H24C H 0.4747 0.6016 0.6705 0.057 Uiso 0.41(2) 1 calc R U P B 2
H24D H 0.4516 0.6345 0.7542 0.057 Uiso 0.41(2) 1 calc R U P B 2
C22A C 0.513(3) 0.827(6) 0.631(2) 0.040(4) Uani 0.41(2) 1 d D U P B 2
H22C H 0.5188 0.7680 0.5924 0.048 Uiso 0.41(2) 1 calc R U P B 2
H22D H 0.5255 0.9132 0.6233 0.048 Uiso 0.41(2) 1 calc R U P B 2

loop_
_atom_site_aniso_label
_atom_site_aniso_U_11
_atom_site_aniso_U_22
_atom_site_aniso_U_33
_atom_site_aniso_U_23
_atom_site_aniso_U_13
_atom_site_aniso_U_12
Sb1 0.0137(4) 0.0172(3) 0.0210(3) 0.0026(3) -0.0011(4) -0.0012(3)
Pd1 0.0187(5) 0.0271(4) 0.0226(5) 0.0027(4) -0.0037(4) -0.0023(4)
O1 0.018(5) 0.038(4) 0.035(5) 0.010(3) -0.001(4) -0.001(3)
N1 0.011(5) 0.013(4) 0.025(5) -0.001(3) 0.002(4) 0.002(3)
C1 0.014(5) 0.018(4) 0.013(6) 0.004(3) 0.000(4) 0.003(3)
O2 0.020(5) 0.045(5) 0.097(8) 0.015(5) 0.023(5) 0.001(4)
N2 0.014(5) 0.024(4) 0.025(5) 0.004(4) 0.002(4) 0.004(3)
Pd2 0.0199(5) 0.0275(4) 0.0205(4) 0.0025(4) -0.0027(4) -0.0033(4)
C2 0.015(5) 0.015(4) 0.019(6) 0.000(4) 0.000(4) 0.001(4)
O3 0.023(5) 0.037(4) 0.037(5) 0.005(4) 0.003(4) -0.007(4)
C3 0.018(6) 0.023(5) 0.028(6) -0.003(4) 0.007(5) -0.003(4)
C4 0.022(6) 0.015(5) 0.042(7) 0.000(4) 0.012(5) -0.005(4)
O4 0.028(6) 0.047(5) 0.057(6) -0.014(4) -0.003(5) 0.000(4)
C5 0.020(6) 0.015(5) 0.041(7) -0.005(4) 0.006(5) 0.001(4)
C6 0.015(5) 0.020(4) 0.024(5) -0.003(4) 0.003(5) 0.001(3)
C8 0.030(7) 0.016(5) 0.026(6) 0.000(4) 0.010(5) 0.007(4)
C7 0.015(6) 0.018(4) 0.029(6) -0.004(4) 0.007(5) -0.001(4)
C9 0.032(8) 0.018(5) 0.030(6) 0.005(5) 0.005(5) 0.013(5)
C10 0.042(8) 0.021(5) 0.050(7) -0.011(6) -0.010(7) 0.003(5)
C11 0.034(7) 0.027(6) 0.054(8) 0.003(6) 0.023(6) 0.014(5)
C12 0.022(6) 0.021(5) 0.022(6) 0.001(4) 0.005(4) 0.002(4)
C13 0.022(6) 0.038(5) 0.037(6) -0.004(5) 0.011(5) -0.002(4)
C17 0.042(10) 0.027(6) 0.046(7) 0.002(5) -0.008(6) -0.014(6)
C18 0.057(11) 0.040(6) 0.050(7) -0.001(5) -0.010(7) -0.015(6)
C19 0.059(10) 0.046(7) 0.037(7) -0.009(5) -0.022(7) -0.012(7)
C20 0.017(6) 0.040(5) 0.027(6) 0.008(4) 0.001(5) 0.002(4)
C21 0.023(6) 0.043(5) 0.057(6) 0.019(4) 0.002(4) 0.000(4)
C25 0.023(6) 0.032(5) 0.040(6) 0.012(4) -0.005(5) 0.005(4)
C27 0.043(7) 0.065(8) 0.033(7) 0.002(6) 0.004(6) 0.003(6)
C28 0.037(8) 0.070(8) 0.038(7) -0.001(6) 0.002(6) 0.004(6)
C29 0.039(8) 0.058(7) 0.036(7) -0.004(6) 0.002(6) -0.004(6)
C30 0.043(7) 0.067(8) 0.039(8) -0.004(6) -0.005(6) 0.008(6)
C31 0.034(8) 0.065(8) 0.046(8) -0.019(6) 0.009(6) 0.006(6)
C32 0.040(8) 0.075(9) 0.052(8) -0.006(7) 0.012(6) 0.002(7)
C26 0.027(6) 0.050(7) 0.097(8) 0.001(5) 0.008(5) -0.013(5)
C14 0.032(9) 0.061(14) 0.036(6) -0.004(6) 0.016(5) -0.013(11)
C15 0.018(10) 0.042(6) 0.038(10) 0.001(5) 0.009(8) -0.005(6)
C16 0.024(9) 0.041(7) 0.070(13) -0.007(7) 0.008(8) 0.000(6)
C22 0.027(7) 0.071(8) 0.021(9) -0.005(7) -0.009(6) -0.023(6)
C23 0.031(8) 0.079(11) 0.022(7) -0.002(6) -0.011(5) -0.014(7)
C24 0.035(9) 0.079(13) 0.029(7) 0.006(8) -0.013(6) -0.012(9)
F1 0.030(8) 0.064(5) 0.052(10) 0.029(8) 0.002(7) 0.006(7)
F2 0.029(7) 0.052(7) 0.074(7) 0.013(5) 0.002(5) -0.008(5)
F3 0.031(7) 0.044(6) 0.065(6) 0.016(5) 0.011(5) -0.007(5)
F4 0.062(10) 0.076(9) 0.106(9) 0.022(7) 0.021(7) -0.017(7)
F5 0.044(11) 0.083(11) 0.114(7) -0.003(7) -0.006(7) -0.013(7)
F6 0.018(6) 0.067(7) 0.131(9) -0.005(7) 0.014(7) -0.015(5)
F1A 0.030(8) 0.064(5) 0.052(10) 0.029(8) 0.002(7) 0.006(7)
F2A 0.029(7) 0.052(7) 0.074(7) 0.013(5) 0.002(5) -0.008(5)
F3A 0.031(7) 0.044(6) 0.065(6) 0.016(5) 0.011(5) -0.007(5)
F6A 0.018(6) 0.067(7) 0.131(9) -0.005(7) 0.014(7) -0.015(5)
F5A 0.044(11) 0.083(11) 0.114(7) -0.003(7) -0.006(7) -0.013(7)
F4A 0.062(10) 0.076(9) 0.106(9) 0.022(7) 0.021(7) -0.017(7)
C14A 0.032(9) 0.061(14) 0.036(6) -0.004(6) 0.016(5) -0.013(11)
C15A 0.018(10) 0.042(6) 0.038(10) 0.001(5) 0.009(8) -0.005(6)
C16A 0.024(9) 0.041(7) 0.070(13) -0.007(7) 0.008(8) 0.000(6)
C23A 0.031(8) 0.079(11) 0.022(7) -0.002(6) -0.011(5) -0.014(7)
C24A 0.035(9) 0.079(13) 0.029(7) 0.006(8) -0.013(6) -0.012(9)
C22A 0.027(7) 0.071(8) 0.021(9) -0.005(7) -0.009(6) -0.023(6)

loop_
_atom_type_symbol
_atom_type_description
_atom_type_scat_dispersion_real
_atom_type_scat_dispersion_imag
_atom_type_scat_source
C C 0.0033 0.0016 'International Tables Vol C Tables 4.2.6.8 and 6.1.1.4'
H H 0.0000 0.0000 'International Tables Vol C Tables 4.2.6.8 and 6.1.1.4'
F F 0.0171 0.0103 'International Tables Vol C Tables 4.2.6.8 and 6.1.1.4'
N N 0.0061 0.0033 'International Tables Vol C Tables 4.2.6.8 and 6.1.1.4'
O O 0.0106 0.0060 'International Tables Vol C Tables 4.2.6.8 and 6.1.1.4'
Pd Pd -0.9988 1.0072 'International Tables Vol C Tables 4.2.6.8 and 6.1.1.4'
Sb Sb -0.5866 1.5461 'International Tables Vol C Tables 4.2.6.8 and 6.1.1.4'

loop_
_geom_angle_atom_site_label_1
_geom_angle_atom_site_label_2
_geom_angle_atom_site_label_3
_geom_angle
C1 Sb1 N2 73.4(4)
C1 Sb1 N1 73.7(3)
N2 Sb1 N1 147.1(3)
C1 Sb1 Pd1 107.0(3)
N2 Sb1 Pd1 91.9(2)
N1 Sb1 Pd1 98.8(2)
C1 Sb1 Pd2 111.5(3)
N2 Sb1 Pd2 93.5(2)
N1 Sb1 Pd2 97.2(2)
Pd1 Sb1 Pd2 140.99(4)
O1 Pd1 C18 135.0(4)
O1 Pd1 C17 169.8(5)
C18 Pd1 C17 38.5(4)
O1 Pd1 C19 102.5(4)
C18 Pd1 C19 37.4(5)
C17 Pd1 C19 68.2(5)
O1 Pd1 Sb1 92.5(2)
C18 Pd1 Sb1 130.6(4)
C17 Pd1 Sb1 96.3(3)
C19 Pd1 Sb1 163.7(3)
C20 O1 Pd1 117.7(8)
C7 N1 C8 121.8(9)
C7 N1 Sb1 111.2(7)
C8 N1 Sb1 127.0(6)
C6 C1 C2 120.6(10)
C6 C1 Sb1 119.8(8)
C2 C1 Sb1 119.5(7)
C12 N2 C13 122.9(10)
C12 N2 Sb1 110.9(8)
C13 N2 Sb1 126.2(7)
C22 Pd2 O3 169.8(8)
O3 Pd2 C22A 162.0(10)
C22 Pd2 C23 39.1(8)
O3 Pd2 C23 133.5(6)
O3 Pd2 C23A 124.0(9)
C22A Pd2 C23A 38.0(9)
C22 Pd2 C24 69.4(10)
O3 Pd2 C24 101.0(7)
C23 Pd2 C24 37.5(7)
O3 Pd2 C24A 95.7(11)
C22A Pd2 C24A 68.3(14)
C23A Pd2 C24A 36.7(8)
C22 Pd2 Sb1 91.9(7)
O3 Pd2 Sb1 97.2(2)
C22A Pd2 Sb1 99.6(10)
C23 Pd2 Sb1 127.7(5)
C23A Pd2 Sb1 134.8(8)
C24 Pd2 Sb1 160.2(7)
C24A Pd2 Sb1 165.8(13)
C1 C2 C3 119.9(10)
C1 C2 C7 116.3(9)
C3 C2 C7 123.8(11)
C25 O3 Pd2 119.7(8)
C4 C3 C2 119.7(11)
C4 C3 H3 120.2
C2 C3 H3 120.2
C3 C4 C5 121.0(11)
C3 C4 H4 119.5
C5 C4 H4 119.5
C4 C5 C6 119.5(10)
C4 C5 H5 120.2
C6 C5 H5 120.2
C1 C6 C5 119.4(10)
C1 C6 C12 116.3(10)
C5 C6 C12 124.3(10)
N1 C8 C11 114.3(9)
N1 C8 C10 107.0(10)
C11 C8 C10 109.0(10)
N1 C8 C9 105.7(8)
C11 C8 C9 109.8(10)
C10 C8 C9 111.0(10)
N1 C7 C2 119.1(10)
N1 C7 H7 120.4
C2 C7 H7 120.4
C8 C9 H9A 109.5
C8 C9 H9B 109.5
H9A C9 H9B 109.5
C8 C9 H9C 109.5
H9A C9 H9C 109.5
H9B C9 H9C 109.5
C8 C10 H10A 109.5
C8 C10 H10B 109.5
H10A C10 H10B 109.5
C8 C10 H10C 109.5
H10A C10 H10C 109.5
H10B C10 H10C 109.5
C8 C11 H11A 109.5
C8 C11 H11B 109.5
H11A C11 H11B 109.5
C8 C11 H11C 109.5
H11A C11 H11C 109.5
H11B C11 H11C 109.5
N2 C12 C6 119.5(10)
N2 C12 H12 120.2
C6 C12 H12 120.2
N2 C13 C15A 106.1(19)
N2 C13 C16 112(3)
N2 C13 C15 113(7)
C16 C13 C15 122(9)
N2 C13 C16A 110.3(12)
C15A C13 C16A 106(3)
N2 C13 C14 108(8)
C16 C13 C14 99(7)
C15 C13 C14 100(9)
N2 C13 C14A 107(2)
C15A C13 C14A 113(3)
C16A C13 C14A 114(2)
C18 C17 Pd1 70.4(8)
C18 C17 H17A 120.0
Pd1 C17 H17A 73.7
C18 C17 H17B 120.0
Pd1 C17 H17B 128.0
H17A C17 H17B 120.0
C19 C18 C17 120.7(15)
C19 C18 Pd1 73.7(8)
C17 C18 Pd1 71.1(8)
C19 C18 H18 119.7
C17 C18 H18 119.7
Pd1 C18 H18 127.7
C18 C19 Pd1 68.9(8)
C18 C19 H19A 120.0
Pd1 C19 H19A 73.9
C18 C19 H19B 120.0
Pd1 C19 H19B 129.6
H19A C19 H19B 120.0
O2 C20 O1 129.9(12)
O2 C20 C21 117.1(12)
O1 C20 C21 112.9(12)
F1A C21 F2A 106.4(16)
F2 C21 F3 109.5(14)
F2 C21 F1 108(2)
F3 C21 F1 102.7(15)
F1A C21 F3A 107(2)
F2A C21 F3A 104.1(14)
F1A C21 C20 117(2)
F2 C21 C20 115.6(13)
F2A C21 C20 116.9(13)
F3 C21 C20 111.1(12)
F1 C21 C20 109(2)
F3A C21 C20 105.0(11)
O4 C25 O3 132.6(14)
O4 C25 C26 114.4(12)
O3 C25 C26 113.0(12)
C32 C27 C28 121.6(16)
C32 C27 H27 119.2
C28 C27 H27 119.2
C27 C28 C29 119.6(16)
C27 C28 H28 120.2
C29 C28 H28 120.2
C30 C29 C28 118.8(15)
C30 C29 H29 120.6
C28 C29 H29 120.6
C31 C30 C29 120.4(15)
C31 C30 H30 119.8
C29 C30 H30 119.8
C30 C31 C32 120.5(16)
C30 C31 H31 119.7
C32 C31 H31 119.7
C27 C32 C31 119.0(16)
C27 C32 H32 120.5
C31 C32 H32 120.5
F4 C26 F6 110.4(17)
F5A C26 F6A 112.2(18)
F5A C26 F4A 97(2)
F6A C26 F4A 95.9(16)
F4 C26 F5 107.9(18)
F6 C26 F5 94.0(16)
F4 C26 C25 119.8(17)
F5A C26 C25 122.7(19)
F6 C26 C25 112.6(13)
F6A C26 C25 114.4(13)
F4A C26 C25 109.2(15)
F5 C26 C25 109.0(16)
C13 C14 H14A 109.5
C13 C14 H14B 109.5
H14A C14 H14B 109.5
C13 C14 H14C 109.5
H14A C14 H14C 109.5
H14B C14 H14C 109.5
C13 C15 H15A 109.5
C13 C15 H15B 109.5
H15A C15 H15B 109.5
C13 C15 H15C 109.5
H15A C15 H15C 109.5
H15B C15 H15C 109.5
C13 C16 H16A 109.5
C13 C16 H16B 109.5
H16A C16 H16B 109.5
C13 C16 H16C 109.5
H16A C16 H16C 109.5
H16B C16 H16C 109.5
C23 C22 Pd2 72.8(17)
C23 C22 H22A 120.0
Pd2 C22 H22A 70.6
C23 C22 H22B 120.0
Pd2 C22 H22B 128.9
H22A C22 H22B 120.0
C24 C23 C22 121(3)
C24 C23 Pd2 74.2(17)
C22 C23 Pd2 68.0(19)
C24 C23 H23 119.7
C22 C23 H23 119.7
Pd2 C23 H23 130.8
C23 C24 Pd2 68.3(15)
C23 C24 H24A 120.0
Pd2 C24 H24A 71.7
C23 C24 H24B 120.0
Pd2 C24 H24B 133.1
H24A C24 H24B 120.0
C13 C14A H14D 109.5
C13 C14A H14E 109.5
H14D C14A H14E 109.5
C13 C14A H14F 109.5
H14D C14A H14F 109.5
H14E C14A H14F 109.5
C13 C15A H15D 109.5
C13 C15A H15E 109.5
H15D C15A H15E 109.5
C13 C15A H15F 109.5
H15D C15A H15F 109.5
H15E C15A H15F 109.5
C13 C16A H16D 109.5
C13 C16A H16E 109.5
H16D C16A H16E 109.5
C13 C16A H16F 109.5
H16D C16A H16F 109.5
H16E C16A H16F 109.5
C22A C23A C24A 121(4)
C22A C23A Pd2 66(3)
C24A C23A Pd2 73(2)
C22A C23A H23A 119.7
C24A C23A H23A 119.7
Pd2 C23A H23A 134.5
C23A C24A Pd2 70(2)
C23A C24A H24C 120.0
Pd2 C24A H24C 67.8
C23A C24A H24D 120.0
Pd2 C24A H24D 135.4
H24C C24A H24D 120.0
C23A C22A Pd2 76(3)
C23A C22A H22C 120.0
Pd2 C22A H22C 66.1
C23A C22A H22D 120.0
Pd2 C22A H22D 130.8
H22C C22A H22D 120.0

loop_
_geom_bond_atom_site_label_1
_geom_bond_atom_site_label_2
_geom_bond_distance
Sb1 C1 2.086(10)
Sb1 N2 2.391(9)
Sb1 N1 2.394(9)
Sb1 Pd1 2.6109(11)
Sb1 Pd2 2.6135(11)
Pd1 O1 2.134(7)
Pd1 C18 2.135(13)
Pd1 C17 2.144(12)
Pd1 C19 2.196(13)
O1 C20 1.270(15)
N1 C7 1.281(12)
N1 C8 1.498(12)
C1 C6 1.377(13)
C1 C2 1.380(15)
O2 C20 1.177(15)
N2 C12 1.291(13)
N2 C13 1.470(15)
Pd2 C22 2.06(4)
Pd2 O3 2.082(8)
Pd2 C22A 2.07(6)
Pd2 C23 2.12(2)
Pd2 C23A 2.19(3)
Pd2 C24 2.20(3)
Pd2 C24A 2.22(4)
C2 C3 1.381(14)
C2 C7 1.459(14)
O3 C25 1.239(13)
C3 C4 1.369(14)
C3 H3 0.9500
C4 C5 1.378(16)
C4 H4 0.9500
O4 C25 1.208(15)
C5 C6 1.392(14)
C5 H5 0.9500
C6 C12 1.436(15)
C8 C11 1.502(17)
C8 C10 1.532(17)
C8 C9 1.578(15)
C7 H7 0.9500
C9 H9A 0.9800
C9 H9B 0.9800
C9 H9C 0.9800
C10 H10A 0.9800
C10 H10B 0.9800
C10 H10C 0.9800
C11 H11A 0.9800
C11 H11B 0.9800
C11 H11C 0.9800
C12 H12 0.9500
C13 C15A 1.513(18)
C13 C16 1.51(3)
C13 C15 1.51(3)
C13 C16A 1.529(18)
C13 C14 1.54(3)
C13 C14A 1.572(18)
C17 C18 1.410(16)
C17 H17A 0.9500
C17 H17B 0.9500
C18 C19 1.389(19)
C18 H18 0.9500
C19 H19A 0.9500
C19 H19B 0.9500
C20 C21 1.517(17)
C21 F1A 1.31(2)
C21 F2 1.329(19)
C21 F2A 1.330(18)
C21 F3 1.359(18)
C21 F1 1.37(2)
C21 F3A 1.407(19)
C25 C26 1.478(18)
C27 C32 1.34(2)
C27 C28 1.35(2)
C27 H27 0.9500
C28 C29 1.380(18)
C28 H28 0.9500
C29 C30 1.38(2)
C29 H29 0.9500
C30 C31 1.338(19)
C30 H30 0.9500
C31 C32 1.384(19)
C31 H31 0.9500
C32 H32 0.9500
C26 F4 1.288(18)
C26 F5A 1.31(2)
C26 F6 1.367(18)
C26 F6A 1.393(18)
C26 F4A 1.427(19)
C26 F5 1.45(2)
C14 H14A 0.9800
C14 H14B 0.9800
C14 H14C 0.9800
C15 H15A 0.9800
C15 H15B 0.9800
C15 H15C 0.9800
C16 H16A 0.9800
C16 H16B 0.9800
C16 H16C 0.9800
C22 C23 1.40(2)
C22 H22A 0.9500
C22 H22B 0.9500
C23 C24 1.39(2)
C23 H23 0.9500
C24 H24A 0.9500
C24 H24B 0.9500
C14A H14D 0.9800
C14A H14E 0.9800
C14A H14F 0.9800
C15A H15D 0.9800
C15A H15E 0.9800
C15A H15F 0.9800
C16A H16D 0.9800
C16A H16E 0.9800
C16A H16F 0.9800
C23A C22A 1.39(3)
C23A C24A 1.39(3)
C23A H23A 0.9500
C24A H24C 0.9500
C24A H24D 0.9500
C22A H22C 0.9500
C22A H22D 0.9500
